data_4324857
loop_
_publ_author_name
'Gerald F. Manbeck'
'William W. Brennessel'
'Richard Eisenberg'

_publ_section_title
;
 Photoluminescent Copper(I) Complexes with Amido-Triazolato Ligands
;
_journal_name_full 'Inorganic Chemistry'
_journal_page_first 3431
_journal_page_last 3441
_journal_paper_doi 10.1021/ic102338g
_journal_volume 50
_journal_year 2011
_chemical_formula_moiety 'C52 H43 Cu N4 P2'
_chemical_formula_sum 'C52 H43 Cu N4 P2'
_chemical_formula_weight 849.38
_chemical_name_common eisjfm25
_chemical_name_systematic
;
 ?
;
_space_group_IT_number 2
_symmetry_cell_setting triclinic
_symmetry_space_group_name_Hall '-P 1'
_symmetry_space_group_name_H-M 'P -1'
_atom_sites_solution_hydrogens geom
_atom_sites_solution_primary direct
_atom_sites_solution_secondary difmap
_audit_creation_method SHELXL-97
_cell_angle_alpha 80.040(2)
_cell_angle_beta 79.368(2)
_cell_angle_gamma 60.986(1)
_cell_formula_units_Z 2
_cell_length_a 10.7576(9)
_cell_length_b 11.0452(9)
_cell_length_c 20.4398(16)
_cell_measurement_reflns_used 7742
_cell_measurement_temperature 100.0(1)
_cell_measurement_theta_max 37.74
_cell_measurement_theta_min 2.26
_cell_volume 2077.5(3)
_computing_cell_refinement 'SAINT (Bruker, 2007)'
_computing_data_collection 'APEX2 (Bruker, 2007)'
_computing_data_reduction 'SAINT (Bruker, 2007)'
_computing_molecular_graphics 'SHELXTL (Sheldrick, 2008)'
_computing_publication_material 'SHELXTL (Sheldrick, 2008)'
_computing_structure_refinement 'SHELXL-97 (Sheldrick, 2008)'
_computing_structure_solution 'SIR97 (Altomare et al., 1999)'
_diffrn_ambient_temperature 100.0(1)
_diffrn_measured_fraction_theta_full 0.980
_diffrn_measured_fraction_theta_max 0.980
_diffrn_measurement_device_type 'Bruker SMART APEX II CCD Platform'
_diffrn_measurement_method 'area detector, \w scans per \f'
_diffrn_radiation_monochromator graphite
_diffrn_radiation_source 'fine-focus sealed tube'
_diffrn_radiation_type MoK\a
_diffrn_radiation_wavelength 0.71073
_diffrn_reflns_av_R_equivalents 0.0389
_diffrn_reflns_av_sigmaI/netI 0.0534
_diffrn_reflns_limit_h_max 17
_diffrn_reflns_limit_h_min -17
_diffrn_reflns_limit_k_max 18
_diffrn_reflns_limit_k_min -18
_diffrn_reflns_limit_l_max 34
_diffrn_reflns_limit_l_min -34
_diffrn_reflns_number 48129
_diffrn_reflns_theta_full 36.32
_diffrn_reflns_theta_max 36.32
_diffrn_reflns_theta_min 1.02
_exptl_absorpt_coefficient_mu 0.645
_exptl_absorpt_correction_T_max 0.9266
_exptl_absorpt_correction_T_min 0.7470
_exptl_absorpt_correction_type multi-scan
_exptl_absorpt_process_details 'SADABS (Sheldrick, 2007)'
_exptl_crystal_colour orange
_exptl_crystal_density_diffrn 1.358
_exptl_crystal_description block
_exptl_crystal_F_000 884
_exptl_crystal_size_max 0.48
_exptl_crystal_size_mid 0.28
_exptl_crystal_size_min 0.12
_refine_diff_density_max 0.695
_refine_diff_density_min -0.355
_refine_diff_density_rms 0.080
_refine_ls_extinction_method none
_refine_ls_goodness_of_fit_ref 1.021
_refine_ls_hydrogen_treatment constr
_refine_ls_matrix_type full
_refine_ls_number_parameters 534
_refine_ls_number_reflns 19741
_refine_ls_number_restraints 0
_refine_ls_restrained_S_all 1.021
_refine_ls_R_factor_all 0.0661
_refine_ls_R_factor_gt 0.0423
_refine_ls_shift/su_max 0.002
_refine_ls_shift/su_mean 0.000
_refine_ls_structure_factor_coef Fsqd
_refine_ls_weighting_details 'calc w=1/[\s^2^(Fo^2^)+(0.0548P)^2^+0.2650P] where P=(Fo^2^+2Fc^2^)/3'
_refine_ls_weighting_scheme calc
_refine_ls_wR_factor_gt 0.1027
_refine_ls_wR_factor_ref 0.1140
_reflns_number_gt 14440
_reflns_number_total 19741
_reflns_threshold_expression >2sigma(I)
_cod_data_source_file ic102338g_si_002_3.cif
_cod_data_source_block 5
_cod_database_code 4324857

loop_
_symmetry_equiv_pos_as_xyz
'x, y, z'
'-x, -y, -z'

loop_
_atom_site_label
_atom_site_type_symbol
_atom_site_fract_x
_atom_site_fract_y
_atom_site_fract_z
_atom_site_U_iso_or_equiv
_atom_site_adp_type
_atom_site_occupancy
_atom_site_symmetry_multiplicity
_atom_site_calc_flag
_atom_site_refinement_flags
Cu1 Cu 0.829278(16) 0.422557(15) 0.757754(7) 0.01436(4) Uani 1 1 d .
P1 P 0.66960(3) 0.42161(3) 0.703256(15) 0.01384(6) Uani 1 1 d .
P2 P 0.82308(3) 0.61021(3) 0.690226(15) 0.01336(6) Uani 1 1 d .
N1 N 0.74412(12) 0.49307(11) 0.84741(5) 0.01770(19) Uani 1 1 d .
N2 N 0.60882(12) 0.58174(12) 0.86221(5) 0.0200(2) Uani 1 1 d .
N3 N 0.59360(13) 0.60115(12) 0.92683(5) 0.0198(2) Uani 1 1 d .
N4 N 0.99966(11) 0.26797(11) 0.79418(5) 0.01573(18) Uani 1 1 d .
C1 C 0.71883(15) 0.52480(14) 0.95321(6) 0.0210(2) Uani 1 1 d .
H1 H 0.7356 0.5205 0.9978 0.025 Uiso 1 1 calc R
C2 C 0.81760(14) 0.45422(13) 0.90162(6) 0.0175(2) Uani 1 1 d .
C3 C 0.96802(14) 0.35138(13) 0.90293(6) 0.0172(2) Uani 1 1 d .
C4 C 1.03084(16) 0.33849(16) 0.95989(6) 0.0226(3) Uani 1 1 d .
H4 H 0.9786 0.4053 0.9913 0.027 Uiso 1 1 calc R
C5 C 1.16482(16) 0.23333(17) 0.97230(7) 0.0261(3) Uani 1 1 d .
H5 H 1.2060 0.2296 1.0104 0.031 Uiso 1 1 calc R
C6 C 1.23802(15) 0.13266(16) 0.92723(7) 0.0242(3) Uani 1 1 d .
H6 H 1.3274 0.0554 0.9363 0.029 Uiso 1 1 calc R
C7 C 1.18226(14) 0.14382(14) 0.86965(6) 0.0194(2) Uani 1 1 d .
H7 H 1.2354 0.0738 0.8398 0.023 Uiso 1 1 calc R
C8 C 1.04818(13) 0.25596(13) 0.85288(6) 0.0158(2) Uani 1 1 d .
C9 C 0.45423(15) 0.68704(14) 0.95850(7) 0.0216(2) Uani 1 1 d .
C10 C 0.43671(18) 0.7098(2) 1.02452(8) 0.0354(4) Uani 1 1 d .
H10 H 0.5171 0.6719 1.0487 0.043 Uiso 1 1 calc R
C11 C 0.29890(19) 0.7894(2) 1.05539(8) 0.0370(4) Uani 1 1 d .
H11 H 0.2856 0.8053 1.1010 0.044 Uiso 1 1 calc R
C12 C 0.18249(17) 0.84488(15) 1.02050(8) 0.0280(3) Uani 1 1 d .
H12 H 0.0891 0.8995 1.0417 0.034 Uiso 1 1 calc R
C13 C 0.20214(18) 0.82074(18) 0.95440(8) 0.0326(3) Uani 1 1 d .
H13 H 0.1217 0.8585 0.9302 0.039 Uiso 1 1 calc R
C14 C 0.33862(17) 0.74163(17) 0.92283(8) 0.0307(3) Uani 1 1 d .
H14 H 0.3519 0.7255 0.8773 0.037 Uiso 1 1 calc R
C15 C 1.08960(13) 0.17027(13) 0.74776(6) 0.0157(2) Uani 1 1 d .
C16 C 1.19475(14) 0.19157(15) 0.70245(7) 0.0210(2) Uani 1 1 d .
C17 C 1.27262(15) 0.09982(19) 0.65349(8) 0.0300(3) Uani 1 1 d .
H17 H 1.3418 0.1149 0.6220 0.036 Uiso 1 1 calc R
C18 C 1.25140(16) -0.01232(19) 0.64985(8) 0.0321(3) Uani 1 1 d .
H18 H 1.3061 -0.0740 0.6164 0.039 Uiso 1 1 calc R
C19 C 1.15021(16) -0.03447(16) 0.69519(8) 0.0263(3) Uani 1 1 d .
H19 H 1.1368 -0.1126 0.6931 0.032 Uiso 1 1 calc R
C20 C 1.06755(14) 0.05656(14) 0.74396(7) 0.0193(2) Uani 1 1 d .
C21 C 1.22273(16) 0.30966(17) 0.70775(8) 0.0279(3) Uani 1 1 d .
H21A H 1.2714 0.3300 0.6651 0.042 Uiso 1 1 calc R
H21B H 1.2834 0.2840 0.7433 0.042 Uiso 1 1 calc R
H21C H 1.1317 0.3922 0.7182 0.042 Uiso 1 1 calc R
C22 C 0.95367(16) 0.03527(15) 0.79070(8) 0.0260(3) Uani 1 1 d .
H22A H 0.9536 -0.0489 0.7815 0.039 Uiso 1 1 calc R
H22B H 0.8602 0.1158 0.7843 0.039 Uiso 1 1 calc R
H22C H 0.9727 0.0250 0.8370 0.039 Uiso 1 1 calc R
C23 C 0.49650(13) 0.45769(14) 0.75108(6) 0.0169(2) Uani 1 1 d .
C24 C 0.48731(16) 0.35055(16) 0.79591(7) 0.0231(3) Uani 1 1 d .
H24 H 0.5677 0.2606 0.7980 0.028 Uiso 1 1 calc R
C25 C 0.36147(18) 0.37459(19) 0.83747(7) 0.0294(3) Uani 1 1 d .
H25 H 0.3558 0.3006 0.8671 0.035 Uiso 1 1 calc R
C26 C 0.24467(17) 0.5053(2) 0.83591(8) 0.0314(3) Uani 1 1 d .
H26 H 0.1589 0.5216 0.8646 0.038 Uiso 1 1 calc R
C27 C 0.25324(16) 0.61226(19) 0.79244(8) 0.0316(3) Uani 1 1 d .
H27 H 0.1730 0.7024 0.7914 0.038 Uiso 1 1 calc R
C28 C 0.37856(15) 0.58924(16) 0.74996(7) 0.0247(3) Uani 1 1 d .
H28 H 0.3833 0.6636 0.7202 0.030 Uiso 1 1 calc R
C29 C 0.71199(13) 0.27939(13) 0.65453(6) 0.0157(2) Uani 1 1 d .
C30 C 0.61518(14) 0.23424(14) 0.64725(7) 0.0201(2) Uani 1 1 d .
H30 H 0.5196 0.2788 0.6682 0.024 Uiso 1 1 calc R
C31 C 0.65764(16) 0.12459(15) 0.60958(7) 0.0226(3) Uani 1 1 d .
H31 H 0.5915 0.0934 0.6056 0.027 Uiso 1 1 calc R
C32 C 0.79601(16) 0.06038(14) 0.57781(7) 0.0234(3) Uani 1 1 d .
H32 H 0.8243 -0.0137 0.5515 0.028 Uiso 1 1 calc R
C33 C 0.89309(16) 0.10486(15) 0.58459(7) 0.0244(3) Uani 1 1 d .
H33 H 0.9879 0.0615 0.5626 0.029 Uiso 1 1 calc R
C34 C 0.85198(14) 0.21248(14) 0.62335(7) 0.0202(2) Uani 1 1 d .
H34 H 0.9196 0.2409 0.6287 0.024 Uiso 1 1 calc R
C35 C 0.62656(12) 0.56785(12) 0.63775(6) 0.01399(19) Uani 1 1 d .
C36 C 0.53336(13) 0.59395(13) 0.59155(6) 0.0167(2) Uani 1 1 d .
H36 H 0.4885 0.5370 0.5949 0.020 Uiso 1 1 calc R
C37 C 0.50563(13) 0.70184(14) 0.54103(6) 0.0179(2) Uani 1 1 d .
H37 H 0.4420 0.7187 0.5100 0.022 Uiso 1 1 calc R
C38 C 0.57151(13) 0.78582(13) 0.53586(6) 0.0177(2) Uani 1 1 d .
H38 H 0.5527 0.8599 0.5013 0.021 Uiso 1 1 calc R
C39 C 0.66418(13) 0.76101(13) 0.58118(6) 0.0167(2) Uani 1 1 d .
H39 H 0.7088 0.8184 0.5774 0.020 Uiso 1 1 calc R
C40 C 0.69293(12) 0.65234(12) 0.63250(6) 0.01408(19) Uani 1 1 d .
C41 C 0.96662(12) 0.62547(13) 0.63198(6) 0.0149(2) Uani 1 1 d .
C42 C 1.03121(14) 0.53299(14) 0.58251(7) 0.0209(2) Uani 1 1 d .
H42 H 0.9966 0.4699 0.5795 0.025 Uiso 1 1 calc R
C43 C 1.14532(14) 0.53267(15) 0.53777(7) 0.0225(3) Uani 1 1 d .
H43 H 1.1870 0.4709 0.5037 0.027 Uiso 1 1 calc R
C44 C 1.19853(14) 0.62185(15) 0.54254(7) 0.0217(2) Uani 1 1 d .
H44 H 1.2775 0.6207 0.5123 0.026 Uiso 1 1 calc R
C45 C 1.13634(16) 0.71294(16) 0.59166(7) 0.0246(3) Uani 1 1 d .
H45 H 1.1729 0.7742 0.5950 0.030 Uiso 1 1 calc R
C46 C 1.02030(14) 0.71537(14) 0.63622(7) 0.0194(2) Uani 1 1 d .
H46 H 0.9778 0.7787 0.6696 0.023 Uiso 1 1 calc R
C47 C 0.74607(13) 0.75649(13) 0.74036(6) 0.0158(2) Uani 1 1 d .
C48 C 0.82350(15) 0.74262(14) 0.79163(6) 0.0200(2) Uani 1 1 d .
H48 H 0.9157 0.6652 0.7952 0.024 Uiso 1 1 calc R
C49 C 0.76628(17) 0.84138(16) 0.83725(7) 0.0256(3) Uani 1 1 d .
H49 H 0.8200 0.8323 0.8715 0.031 Uiso 1 1 calc R
C50 C 0.63094(19) 0.95324(16) 0.83283(8) 0.0295(3) Uani 1 1 d .
H50 H 0.5912 1.0200 0.8645 0.035 Uiso 1 1 calc R
C51 C 0.55388(17) 0.96759(16) 0.78241(8) 0.0285(3) Uani 1 1 d .
H51 H 0.4617 1.0451 0.7791 0.034 Uiso 1 1 calc R
C52 C 0.61062(15) 0.86896(14) 0.73630(7) 0.0216(2) Uani 1 1 d .
H52 H 0.5565 0.8788 0.7021 0.026 Uiso 1 1 calc R

loop_
_atom_site_aniso_label
_atom_site_aniso_U_11
_atom_site_aniso_U_22
_atom_site_aniso_U_33
_atom_site_aniso_U_23
_atom_site_aniso_U_13
_atom_site_aniso_U_12
Cu1 0.01424(7) 0.01412(7) 0.01276(7) -0.00273(5) -0.00175(5) -0.00460(5)
P1 0.01348(13) 0.01429(13) 0.01378(13) -0.00138(10) -0.00107(10) -0.00669(11)
P2 0.01284(13) 0.01341(13) 0.01379(13) -0.00300(10) -0.00078(10) -0.00584(11)
N1 0.0185(5) 0.0171(5) 0.0155(4) -0.0033(4) -0.0006(4) -0.0067(4)
N2 0.0213(5) 0.0201(5) 0.0147(4) -0.0054(4) 0.0016(4) -0.0067(4)
N3 0.0237(5) 0.0191(5) 0.0141(4) -0.0047(4) 0.0016(4) -0.0083(4)
N4 0.0159(4) 0.0152(4) 0.0141(4) -0.0036(3) -0.0022(3) -0.0049(4)
C1 0.0249(6) 0.0215(6) 0.0144(5) -0.0047(4) -0.0003(4) -0.0089(5)
C2 0.0233(6) 0.0177(5) 0.0129(5) -0.0023(4) 0.0000(4) -0.0111(5)
C3 0.0211(6) 0.0196(5) 0.0134(5) -0.0011(4) -0.0021(4) -0.0115(5)
C4 0.0285(7) 0.0305(7) 0.0146(5) -0.0025(5) -0.0029(5) -0.0181(6)
C5 0.0289(7) 0.0381(8) 0.0166(6) 0.0026(5) -0.0074(5) -0.0198(6)
C6 0.0209(6) 0.0318(7) 0.0192(6) 0.0055(5) -0.0063(5) -0.0131(6)
C7 0.0184(5) 0.0210(6) 0.0173(5) 0.0015(4) -0.0034(4) -0.0087(5)
C8 0.0169(5) 0.0171(5) 0.0149(5) 0.0005(4) -0.0019(4) -0.0097(4)
C9 0.0237(6) 0.0187(6) 0.0184(5) -0.0057(4) 0.0050(5) -0.0080(5)
C10 0.0287(8) 0.0476(10) 0.0219(7) -0.0151(7) 0.0023(6) -0.0097(7)
C11 0.0331(8) 0.0438(10) 0.0228(7) -0.0152(7) 0.0076(6) -0.0092(7)
C12 0.0287(7) 0.0211(6) 0.0255(7) -0.0053(5) 0.0095(6) -0.0082(6)
C13 0.0252(7) 0.0308(8) 0.0271(7) -0.0063(6) 0.0013(6) -0.0020(6)
C14 0.0278(7) 0.0311(8) 0.0200(6) -0.0067(6) 0.0010(5) -0.0034(6)
C15 0.0128(5) 0.0173(5) 0.0150(5) -0.0032(4) -0.0022(4) -0.0049(4)
C16 0.0135(5) 0.0270(6) 0.0200(6) -0.0001(5) -0.0034(4) -0.0077(5)
C17 0.0162(6) 0.0446(9) 0.0225(6) -0.0073(6) 0.0036(5) -0.0096(6)
C18 0.0190(6) 0.0402(9) 0.0279(7) -0.0195(7) 0.0030(5) -0.0035(6)
C19 0.0213(6) 0.0233(6) 0.0304(7) -0.0128(5) -0.0027(5) -0.0043(5)
C20 0.0163(5) 0.0177(5) 0.0214(6) -0.0065(4) -0.0010(4) -0.0050(4)
C21 0.0190(6) 0.0321(8) 0.0347(8) 0.0041(6) -0.0065(5) -0.0148(6)
C22 0.0256(7) 0.0208(6) 0.0317(7) -0.0047(5) 0.0022(6) -0.0122(5)
C23 0.0164(5) 0.0211(6) 0.0150(5) -0.0027(4) 0.0005(4) -0.0105(5)
C24 0.0278(7) 0.0257(6) 0.0188(6) -0.0006(5) -0.0001(5) -0.0164(6)
C25 0.0375(8) 0.0437(9) 0.0195(6) -0.0017(6) 0.0016(6) -0.0308(8)
C26 0.0253(7) 0.0515(10) 0.0231(7) -0.0090(7) 0.0063(5) -0.0238(7)
C27 0.0196(6) 0.0378(9) 0.0285(7) -0.0056(6) 0.0060(5) -0.0086(6)
C28 0.0189(6) 0.0250(7) 0.0243(6) -0.0016(5) 0.0036(5) -0.0078(5)
C29 0.0170(5) 0.0150(5) 0.0149(5) -0.0013(4) -0.0025(4) -0.0070(4)
C30 0.0186(6) 0.0211(6) 0.0222(6) -0.0037(5) -0.0024(5) -0.0101(5)
C31 0.0267(7) 0.0226(6) 0.0237(6) -0.0044(5) -0.0048(5) -0.0142(5)
C32 0.0295(7) 0.0182(6) 0.0216(6) -0.0057(5) -0.0041(5) -0.0089(5)
C33 0.0224(6) 0.0238(6) 0.0249(6) -0.0077(5) 0.0005(5) -0.0086(5)
C34 0.0187(6) 0.0206(6) 0.0217(6) -0.0046(5) -0.0009(5) -0.0093(5)
C35 0.0123(5) 0.0150(5) 0.0133(5) -0.0023(4) 0.0000(4) -0.0055(4)
C36 0.0137(5) 0.0189(5) 0.0174(5) -0.0026(4) -0.0020(4) -0.0074(4)
C37 0.0149(5) 0.0206(6) 0.0160(5) -0.0018(4) -0.0029(4) -0.0060(4)
C38 0.0177(5) 0.0174(5) 0.0148(5) -0.0008(4) -0.0013(4) -0.0062(4)
C39 0.0175(5) 0.0148(5) 0.0170(5) -0.0012(4) -0.0011(4) -0.0073(4)
C40 0.0128(5) 0.0140(5) 0.0142(5) -0.0026(4) -0.0007(4) -0.0052(4)
C41 0.0131(5) 0.0158(5) 0.0147(5) -0.0032(4) -0.0010(4) -0.0057(4)
C42 0.0185(6) 0.0222(6) 0.0249(6) -0.0107(5) 0.0021(5) -0.0106(5)
C43 0.0183(6) 0.0268(7) 0.0225(6) -0.0124(5) 0.0031(5) -0.0092(5)
C44 0.0169(5) 0.0291(7) 0.0208(6) -0.0088(5) 0.0039(4) -0.0121(5)
C45 0.0249(6) 0.0304(7) 0.0256(6) -0.0112(5) 0.0067(5) -0.0190(6)
C46 0.0200(6) 0.0209(6) 0.0199(5) -0.0084(4) 0.0037(4) -0.0116(5)
C47 0.0175(5) 0.0160(5) 0.0148(5) -0.0038(4) 0.0014(4) -0.0089(4)
C48 0.0235(6) 0.0229(6) 0.0169(5) -0.0036(4) -0.0015(4) -0.0131(5)
C49 0.0379(8) 0.0309(7) 0.0170(6) -0.0064(5) 0.0019(5) -0.0234(7)
C50 0.0410(9) 0.0257(7) 0.0243(7) -0.0131(5) 0.0113(6) -0.0192(7)
C51 0.0269(7) 0.0211(6) 0.0299(7) -0.0093(5) 0.0074(6) -0.0067(6)
C52 0.0193(6) 0.0180(6) 0.0221(6) -0.0047(5) 0.0015(5) -0.0050(5)

loop_
_atom_type_symbol
_atom_type_description
_atom_type_scat_dispersion_real
_atom_type_scat_dispersion_imag
_atom_type_scat_source
C C 0.0033 0.0016 'International Tables Vol C Tables 4.2.6.8 and 6.1.1.4'
H H 0.0000 0.0000 'International Tables Vol C Tables 4.2.6.8 and 6.1.1.4'
N N 0.0061 0.0033 'International Tables Vol C Tables 4.2.6.8 and 6.1.1.4'
P P 0.1023 0.0942 'International Tables Vol C Tables 4.2.6.8 and 6.1.1.4'
Cu Cu 0.3201 1.2651 'International Tables Vol C Tables 4.2.6.8 and 6.1.1.4'

loop_
_geom_angle_atom_site_label_1
_geom_angle_atom_site_label_2
_geom_angle_atom_site_label_3
_geom_angle
N4 Cu1 N1 92.05(4)
N4 Cu1 P1 130.55(3)
N1 Cu1 P1 112.10(3)
N4 Cu1 P2 125.70(3)
N1 Cu1 P2 104.34(3)
P1 Cu1 P2 90.478(13)
C23 P1 C29 104.80(6)
C23 P1 C35 103.72(6)
C29 P1 C35 101.10(5)
C23 P1 Cu1 116.07(4)
C29 P1 Cu1 122.42(4)
C35 P1 Cu1 106.22(4)
C47 P2 C41 105.96(6)
C47 P2 C40 105.90(6)
C41 P2 C40 100.39(5)
C47 P2 Cu1 108.20(4)
C41 P2 Cu1 128.85(4)
C40 P2 Cu1 105.41(4)
N2 N1 C2 111.07(10)
N2 N1 Cu1 124.18(9)
C2 N1 Cu1 124.75(9)
N1 N2 N3 106.13(11)
N2 N3 C1 111.25(11)
N2 N3 C9 118.96(11)
C1 N3 C9 129.65(11)
C8 N4 C15 118.14(10)
C8 N4 Cu1 127.80(9)
C15 N4 Cu1 113.36(8)
N3 C1 C2 105.53(11)
N3 C1 H1 127.2
C2 C1 H1 127.2
N1 C2 C1 106.02(12)
N1 C2 C3 124.82(11)
C1 C2 C3 129.05(12)
C4 C3 C8 119.45(12)
C4 C3 C2 116.78(12)
C8 C3 C2 123.48(11)
C5 C4 C3 123.05(13)
C5 C4 H4 118.5
C3 C4 H4 118.5
C4 C5 C6 117.93(12)
C4 C5 H5 121.0
C6 C5 H5 121.0
C7 C6 C5 120.79(13)
C7 C6 H6 119.6
C5 C6 H6 119.6
C6 C7 C8 122.85(13)
C6 C7 H7 118.6
C8 C7 H7 118.6
N4 C8 C7 121.46(11)
N4 C8 C3 123.03(11)
C7 C8 C3 115.49(11)
C10 C9 C14 121.10(14)
C10 C9 N3 119.83(14)
C14 C9 N3 119.02(12)
C9 C10 C11 118.99(16)
C9 C10 H10 120.5
C11 C10 H10 120.5
C12 C11 C10 120.66(15)
C12 C11 H11 119.7
C10 C11 H11 119.7
C11 C12 C13 119.52(14)
C11 C12 H12 120.2
C13 C12 H12 120.2
C12 C13 C14 120.62(16)
C12 C13 H13 119.7
C14 C13 H13 119.7
C9 C14 C13 119.11(14)
C9 C14 H14 120.4
C13 C14 H14 120.4
C20 C15 C16 119.87(12)
C20 C15 N4 119.65(11)
C16 C15 N4 120.35(12)
C17 C16 C15 118.70(13)
C17 C16 C21 121.08(13)
C15 C16 C21 120.22(13)
C18 C17 C16 121.47(14)
C18 C17 H17 119.3
C16 C17 H17 119.3
C17 C18 C19 119.67(13)
C17 C18 H18 120.2
C19 C18 H18 120.2
C18 C19 C20 120.77(14)
C18 C19 H19 119.6
C20 C19 H19 119.6
C19 C20 C15 119.50(13)
C19 C20 C22 120.27(13)
C15 C20 C22 120.21(11)
C16 C21 H21A 109.5
C16 C21 H21B 109.5
H21A C21 H21B 109.5
C16 C21 H21C 109.5
H21A C21 H21C 109.5
H21B C21 H21C 109.5
C20 C22 H22A 109.5
C20 C22 H22B 109.5
H22A C22 H22B 109.5
C20 C22 H22C 109.5
H22A C22 H22C 109.5
H22B C22 H22C 109.5
C28 C23 C24 118.77(12)
C28 C23 P1 123.12(10)
C24 C23 P1 117.78(10)
C25 C24 C23 120.52(14)
C25 C24 H24 119.7
C23 C24 H24 119.7
C26 C25 C24 120.38(14)
C26 C25 H25 119.8
C24 C25 H25 119.8
C25 C26 C27 119.56(14)
C25 C26 H26 120.2
C27 C26 H26 120.2
C26 C27 C28 120.65(15)
C26 C27 H27 119.7
C28 C27 H27 119.7
C23 C28 C27 120.11(14)
C23 C28 H28 119.9
C27 C28 H28 119.9
C30 C29 C34 118.92(12)
C30 C29 P1 124.53(10)
C34 C29 P1 116.55(9)
C31 C30 C29 120.36(13)
C31 C30 H30 119.8
C29 C30 H30 119.8
C32 C31 C30 120.38(13)
C32 C31 H31 119.8
C30 C31 H31 119.8
C31 C32 C33 119.69(13)
C31 C32 H32 120.2
C33 C32 H32 120.2
C34 C33 C32 120.13(13)
C34 C33 H33 119.9
C32 C33 H33 119.9
C33 C34 C29 120.50(12)
C33 C34 H34 119.8
C29 C34 H34 119.8
C36 C35 C40 119.30(11)
C36 C35 P1 121.51(9)
C40 C35 P1 119.14(9)
C37 C36 C35 120.86(11)
C37 C36 H36 119.6
C35 C36 H36 119.6
C36 C37 C38 119.81(11)
C36 C37 H37 120.1
C38 C37 H37 120.1
C39 C38 C37 119.93(12)
C39 C38 H38 120.0
C37 C38 H38 120.0
C38 C39 C40 120.76(11)
C38 C39 H39 119.6
C40 C39 H39 119.6
C39 C40 C35 119.32(11)
C39 C40 P2 121.84(9)
C35 C40 P2 118.74(9)
C46 C41 C42 118.84(11)
C46 C41 P2 124.64(9)
C42 C41 P2 116.40(9)
C43 C42 C41 120.57(12)
C43 C42 H42 119.7
C41 C42 H42 119.7
C44 C43 C42 120.24(12)
C44 C43 H43 119.9
C42 C43 H43 119.9
C43 C44 C45 119.70(12)
C43 C44 H44 120.1
C45 C44 H44 120.1
C44 C45 C46 120.45(12)
C44 C45 H45 119.8
C46 C45 H45 119.8
C41 C46 C45 120.19(12)
C41 C46 H46 119.9
C45 C46 H46 119.9
C52 C47 C48 119.22(12)
C52 C47 P2 124.29(10)
C48 C47 P2 115.95(10)
C49 C48 C47 120.33(13)
C49 C48 H48 119.8
C47 C48 H48 119.8
C50 C49 C48 120.03(14)
C50 C49 H49 120.0
C48 C49 H49 120.0
C51 C50 C49 119.96(13)
C51 C50 H50 120.0
C49 C50 H50 120.0
C50 C51 C52 120.38(14)
C50 C51 H51 119.8
C52 C51 H51 119.8
C47 C52 C51 120.06(13)
C47 C52 H52 120.0
C51 C52 H52 120.0

loop_
_geom_bond_atom_site_label_1
_geom_bond_atom_site_label_2
_geom_bond_distance
Cu1 N4 1.9640(11)
Cu1 N1 1.9964(11)
Cu1 P1 2.2180(4)
Cu1 P2 2.2618(4)
P1 C23 1.8235(13)
P1 C29 1.8292(12)
P1 C35 1.8362(12)
P2 C47 1.8188(12)
P2 C41 1.8262(12)
P2 C40 1.8321(12)
N1 N2 1.3140(16)
N1 C2 1.3661(16)
N2 N3 1.3421(15)
N3 C1 1.3512(18)
N3 C9 1.4288(17)
N4 C8 1.3560(16)
N4 C15 1.4154(15)
C1 C2 1.3843(18)
C1 H1 0.9500
C2 C3 1.4601(19)
C3 C4 1.4044(18)
C3 C8 1.4375(17)
C4 C5 1.378(2)
C4 H4 0.9500
C5 C6 1.394(2)
C5 H5 0.9500
C6 C7 1.3779(19)
C6 H6 0.9500
C7 C8 1.4264(18)
C7 H7 0.9500
C9 C10 1.377(2)
C9 C14 1.377(2)
C10 C11 1.397(2)
C10 H10 0.9500
C11 C12 1.373(2)
C11 H11 0.9500
C12 C13 1.380(2)
C12 H12 0.9500
C13 C14 1.392(2)
C13 H13 0.9500
C14 H14 0.9500
C15 C20 1.4033(18)
C15 C16 1.4103(18)
C16 C17 1.396(2)
C16 C21 1.498(2)
C17 C18 1.380(3)
C17 H17 0.9500
C18 C19 1.382(2)
C18 H18 0.9500
C19 C20 1.3957(19)
C19 H19 0.9500
C20 C22 1.4963(19)
C21 H21A 0.9800
C21 H21B 0.9800
C21 H21C 0.9800
C22 H22A 0.9800
C22 H22B 0.9800
C22 H22C 0.9800
C23 C28 1.3901(19)
C23 C24 1.3981(19)
C24 C25 1.389(2)
C24 H24 0.9500
C25 C26 1.379(3)
C25 H25 0.9500
C26 C27 1.381(2)
C26 H26 0.9500
C27 C28 1.396(2)
C27 H27 0.9500
C28 H28 0.9500
C29 C30 1.3936(17)
C29 C34 1.3962(18)
C30 C31 1.3871(19)
C30 H30 0.9500
C31 C32 1.385(2)
C31 H31 0.9500
C32 C33 1.388(2)
C32 H32 0.9500
C33 C34 1.3868(19)
C33 H33 0.9500
C34 H34 0.9500
C35 C36 1.3980(17)
C35 C40 1.4056(16)
C36 C37 1.3851(18)
C36 H36 0.9500
C37 C38 1.3964(18)
C37 H37 0.9500
C38 C39 1.3837(18)
C38 H38 0.9500
C39 C40 1.4003(17)
C39 H39 0.9500
C41 C46 1.3898(17)
C41 C42 1.3994(17)
C42 C43 1.3877(19)
C42 H42 0.9500
C43 C44 1.3813(19)
C43 H43 0.9500
C44 C45 1.3843(19)
C44 H44 0.9500
C45 C46 1.3946(18)
C45 H45 0.9500
C46 H46 0.9500
C47 C52 1.3878(18)
C47 C48 1.3994(18)
C48 C49 1.3882(19)
C48 H48 0.9500
C49 C50 1.385(2)
C49 H49 0.9500
C50 C51 1.381(2)
C50 H50 0.9500
C51 C52 1.3948(19)
C51 H51 0.9500
C52 H52 0.9500

loop_
_geom_torsion_atom_site_label_1
_geom_torsion_atom_site_label_2
_geom_torsion_atom_site_label_3
_geom_torsion_atom_site_label_4
_geom_torsion
N4 Cu1 P1 C23 104.42(6)
N1 Cu1 P1 C23 -9.05(6)
P2 Cu1 P1 C23 -114.75(5)
N4 Cu1 P1 C29 -25.94(6)
N1 Cu1 P1 C29 -139.41(6)
P2 Cu1 P1 C29 114.89(5)
N4 Cu1 P1 C35 -140.92(6)
N1 Cu1 P1 C35 105.61(5)
P2 Cu1 P1 C35 -0.09(4)
N4 Cu1 P2 C47 -102.63(6)
N1 Cu1 P2 C47 0.62(6)
P1 Cu1 P2 C47 113.60(4)
N4 Cu1 P2 C41 26.89(6)
N1 Cu1 P2 C41 130.15(6)
P1 Cu1 P2 C41 -116.87(5)
N4 Cu1 P2 C40 144.43(5)
N1 Cu1 P2 C40 -112.32(5)
P1 Cu1 P2 C40 0.66(4)
N4 Cu1 N1 N2 -163.68(11)
P1 Cu1 N1 N2 -27.90(11)
P2 Cu1 N1 N2 68.59(11)
N4 Cu1 N1 C2 15.21(11)
P1 Cu1 N1 C2 150.98(9)
P2 Cu1 N1 C2 -112.52(10)
C2 N1 N2 N3 0.01(14)
Cu1 N1 N2 N3 179.03(8)
N1 N2 N3 C1 -0.13(15)
N1 N2 N3 C9 -176.22(11)
N1 Cu1 N4 C8 -18.58(11)
P1 Cu1 N4 C8 -140.33(9)
P2 Cu1 N4 C8 90.74(11)
N1 Cu1 N4 C15 171.29(9)
P1 Cu1 N4 C15 49.54(10)
P2 Cu1 N4 C15 -79.39(9)
N2 N3 C1 C2 0.20(15)
C9 N3 C1 C2 175.74(13)
N2 N1 C2 C1 0.10(15)
Cu1 N1 C2 C1 -178.91(9)
N2 N1 C2 C3 176.55(12)
Cu1 N1 C2 C3 -2.47(18)
N3 C1 C2 N1 -0.18(14)
N3 C1 C2 C3 -176.41(12)
N1 C2 C3 C4 171.53(12)
C1 C2 C3 C4 -12.9(2)
N1 C2 C3 C8 -14.7(2)
C1 C2 C3 C8 160.86(13)
C8 C3 C4 C5 -3.4(2)
C2 C3 C4 C5 170.62(13)
C3 C4 C5 C6 -2.6(2)
C4 C5 C6 C7 4.6(2)
C5 C6 C7 C8 -0.6(2)
C15 N4 C8 C7 -3.61(17)
Cu1 N4 C8 C7 -173.33(9)
C15 N4 C8 C3 178.19(11)
Cu1 N4 C8 C3 8.47(17)
C6 C7 C8 N4 176.48(12)
C6 C7 C8 C3 -5.19(18)
C4 C3 C8 N4 -174.71(12)
C2 C3 C8 N4 11.71(19)
C4 C3 C8 C7 6.99(17)
C2 C3 C8 C7 -166.59(11)
N2 N3 C9 C10 -179.12(14)
C1 N3 C9 C10 5.6(2)
N2 N3 C9 C14 3.3(2)
C1 N3 C9 C14 -171.99(15)
C14 C9 C10 C11 0.1(3)
N3 C9 C10 C11 -177.42(16)
C9 C10 C11 C12 -0.3(3)
C10 C11 C12 C13 0.5(3)
C11 C12 C13 C14 -0.4(3)
C10 C9 C14 C13 -0.1(3)
N3 C9 C14 C13 177.47(15)
C12 C13 C14 C9 0.3(3)
C8 N4 C15 C20 99.00(14)
Cu1 N4 C15 C20 -89.83(12)
C8 N4 C15 C16 -85.20(15)
Cu1 N4 C15 C16 85.96(12)
C20 C15 C16 C17 1.50(19)
N4 C15 C16 C17 -174.28(12)
C20 C15 C16 C21 -177.74(12)
N4 C15 C16 C21 6.47(18)
C15 C16 C17 C18 -1.8(2)
C21 C16 C17 C18 177.47(14)
C16 C17 C18 C19 0.5(2)
C17 C18 C19 C20 1.0(2)
C18 C19 C20 C15 -1.3(2)
C18 C19 C20 C22 177.13(14)
C16 C15 C20 C19 -0.02(19)
N4 C15 C20 C19 175.80(12)
C16 C15 C20 C22 -178.43(12)
N4 C15 C20 C22 -2.61(19)
C29 P1 C23 C28 -125.93(12)
C35 P1 C23 C28 -20.30(13)
Cu1 P1 C23 C28 95.77(12)
C29 P1 C23 C24 60.74(11)
C35 P1 C23 C24 166.37(10)
Cu1 P1 C23 C24 -77.56(11)
C28 C23 C24 C25 1.4(2)
P1 C23 C24 C25 175.05(11)
C23 C24 C25 C26 -1.2(2)
C24 C25 C26 C27 0.3(2)
C25 C26 C27 C28 0.3(3)
C24 C23 C28 C27 -0.8(2)
P1 C23 C28 C27 -174.08(12)
C26 C27 C28 C23 0.0(2)
C23 P1 C29 C30 11.89(13)
C35 P1 C29 C30 -95.68(12)
Cu1 P1 C29 C30 146.82(10)
C23 P1 C29 C34 -167.64(10)
C35 P1 C29 C34 84.79(10)
Cu1 P1 C29 C34 -32.71(11)
C34 C29 C30 C31 0.0(2)
P1 C29 C30 C31 -179.53(10)
C29 C30 C31 C32 -1.2(2)
C30 C31 C32 C33 1.0(2)
C31 C32 C33 C34 0.4(2)
C32 C33 C34 C29 -1.6(2)
C30 C29 C34 C33 1.4(2)
P1 C29 C34 C33 -179.05(11)
C23 P1 C35 C36 -60.24(11)
C29 P1 C35 C36 48.17(11)
Cu1 P1 C35 C36 176.93(9)
C23 P1 C35 C40 122.09(10)
C29 P1 C35 C40 -129.51(10)
Cu1 P1 C35 C40 -0.74(10)
C40 C35 C36 C37 -0.14(18)
P1 C35 C36 C37 -177.81(10)
C35 C36 C37 C38 0.10(19)
C36 C37 C38 C39 0.01(19)
C37 C38 C39 C40 -0.07(19)
C38 C39 C40 C35 0.03(18)
C38 C39 C40 P2 176.30(9)
C36 C35 C40 C39 0.08(17)
P1 C35 C40 C39 177.81(9)
C36 C35 C40 P2 -176.31(9)
P1 C35 C40 P2 1.42(13)
C47 P2 C40 C39 67.82(11)
C41 P2 C40 C39 -42.24(11)
Cu1 P2 C40 C39 -177.64(9)
C47 P2 C40 C35 -115.88(10)
C41 P2 C40 C35 134.06(10)
Cu1 P2 C40 C35 -1.34(10)
C47 P2 C41 C46 11.45(13)
C40 P2 C41 C46 121.46(12)
Cu1 P2 C41 C46 -118.90(11)
C47 P2 C41 C42 -172.65(10)
C40 P2 C41 C42 -62.64(11)
Cu1 P2 C41 C42 57.01(12)
C46 C41 C42 C43 -1.1(2)
P2 C41 C42 C43 -177.22(11)
C41 C42 C43 C44 1.4(2)
C42 C43 C44 C45 -0.8(2)
C43 C44 C45 C46 -0.1(2)
C42 C41 C46 C45 0.1(2)
P2 C41 C46 C45 175.94(11)
C44 C45 C46 C41 0.4(2)
C41 P2 C47 C52 110.33(11)
C40 P2 C47 C52 4.27(12)
Cu1 P2 C47 C52 -108.33(11)
C41 P2 C47 C48 -78.21(10)
C40 P2 C47 C48 175.73(9)
Cu1 P2 C47 C48 63.12(10)
C52 C47 C48 C49 -0.96(19)
P2 C47 C48 C49 -172.88(10)
C47 C48 C49 C50 1.0(2)
C48 C49 C50 C51 -1.0(2)
C49 C50 C51 C52 0.9(2)
C48 C47 C52 C51 0.9(2)
P2 C47 C52 C51 172.07(11)
C50 C51 C52 C47 -0.9(2)
